data_4108399
loop_
_publ_author_name
'Jonathan L. Sessler'
'Sung Kuk Kim'
'Dustin E. Gross'
'Chang-Hee Lee'
'Jong Seung Kim'
'Vincent M. Lynch'

_publ_section_title
;
 Crown-6-calix[4]arene-Capped Calix[4]pyrrole: An Ion-Pair Receptor for
 Solvent-Separated CsF Ions
;
_journal_name_full 'Journal of the American Chemical Society'
_journal_page_first 13162
_journal_page_last 13166
_journal_paper_doi 10.1021/ja804976f
_journal_volume 130
_journal_year 2008
_chemical_formula_moiety 'C76 H80 N4 O6, Cs 1+, F 1-, H2 O, C H4 O'
_chemical_formula_sum 'C77 H86 Cs F N4 O8'
_chemical_formula_weight 1347.41
_chemical_name_systematic
; 
 ? 
;
_space_group_IT_number 14
_symmetry_cell_setting monoclinic
_symmetry_space_group_name_Hall '-P 2ybc'
_symmetry_space_group_name_H-M 'P 1 21/c 1'
_atom_sites_solution_hydrogens geom
_atom_sites_solution_primary direct
_atom_sites_solution_secondary difmap
_audit_creation_method SHELXL-97
_cell_angle_alpha 90.000(5)
_cell_angle_beta 100.663(2)
_cell_angle_gamma 90.000(5)
_cell_formula_units_Z 4
_cell_length_a 13.4993(2)
_cell_length_b 26.0185(7)
_cell_length_c 19.6409(5)
_cell_measurement_reflns_used 13829
_cell_measurement_temperature 153(2)
_cell_measurement_theta_max 27.5
_cell_measurement_theta_min 1.7
_cell_volume 6779.4(3)
_computing_cell_refinement 'Collect software, Nonius B.V. 1998'
_computing_data_collection 'Collect software, Nonius B.V. 1998'
_computing_data_reduction
;
DENZO and Scalepack (Otwinoski and Minor, 1997)
;
_computing_molecular_graphics 'XP SHELXTL/PC, Siemens Analytical'
_computing_structure_refinement 'XL SHELXTL/PC, Siemens Analytical'
_computing_structure_solution
;

SIR97 - Altomare A., Burla M.C., Camalli M., Cascarano G.L., Giacovazzo C., 
Guagliardi A., Moliterni A.G.G., Polidori G.,Spagna R.
;
_diffrn_ambient_temperature 153(2)
_diffrn_measured_fraction_theta_full 0.995
_diffrn_measured_fraction_theta_max 0.995
_diffrn_measurement_device_type 'Nonius Kappa CCD'
_diffrn_measurement_method \w-scans
_diffrn_radiation_monochromator graphite
_diffrn_radiation_source 'fine-focus sealed tube'
_diffrn_radiation_type MoK\a
_diffrn_radiation_wavelength 0.71073
_diffrn_reflns_av_R_equivalents 0.0317
_diffrn_reflns_av_sigmaI/netI 0.0641
_diffrn_reflns_limit_h_max 17
_diffrn_reflns_limit_h_min -17
_diffrn_reflns_limit_k_max 33
_diffrn_reflns_limit_k_min -33
_diffrn_reflns_limit_l_max 25
_diffrn_reflns_limit_l_min -25
_diffrn_reflns_number 27746
_diffrn_reflns_theta_full 27.46
_diffrn_reflns_theta_max 27.46
_diffrn_reflns_theta_min 1.72
_exptl_absorpt_coefficient_mu 0.608
_exptl_absorpt_correction_type none
_exptl_crystal_colour colorless
_exptl_crystal_density_diffrn 1.320
_exptl_crystal_description plates
_exptl_crystal_F_000 2816
_exptl_crystal_size_max 0.20
_exptl_crystal_size_mid 0.18
_exptl_crystal_size_min 0.07
_refine_diff_density_max 0.877
_refine_diff_density_min -0.596
_refine_diff_density_rms 0.071
_refine_ls_extinction_coef 0.00044(8)
_refine_ls_extinction_expression Fc^*^=kFc[1+0.001xFc^2^\l^3^/sin(2\q)]^-1/4^
_refine_ls_extinction_method SHELXL
_refine_ls_goodness_of_fit_ref 1.019
_refine_ls_hydrogen_treatment constr
_refine_ls_matrix_type fullcycle
_refine_ls_number_parameters 829
_refine_ls_number_reflns 15419
_refine_ls_number_restraints 0
_refine_ls_restrained_S_all 1.019
_refine_ls_R_factor_all 0.0803
_refine_ls_R_factor_gt 0.0418
_refine_ls_shift/su_max 0.001
_refine_ls_shift/su_mean 0.000
_refine_ls_structure_factor_coef Fsqd
_refine_ls_weighting_details 'calc w=1/[\s^2^(Fo^2^)+(0.0333P)^2^+4.8859P] where P=(Fo^2^+2Fc^2^)/3'
_refine_ls_weighting_scheme calc
_refine_ls_wR_factor_gt 0.0839
_refine_ls_wR_factor_ref 0.0973
_reflns_number_gt 10482
_reflns_number_total 15419
_reflns_threshold_expression >2sigma(I)
_cod_data_source_file ja804976f_si_003.cif
_cod_data_source_block ksk011
_cod_database_code 4108399

loop_
_symmetry_equiv_pos_as_xyz
'x, y, z'
'-x, y+1/2, -z+1/2'
'-x, -y, -z'
'x, -y-1/2, z-1/2'

loop_
_atom_site_label
_atom_site_type_symbol
_atom_site_fract_x
_atom_site_fract_y
_atom_site_fract_z
_atom_site_U_iso_or_equiv
_atom_site_adp_type
_atom_site_occupancy
_atom_site_symmetry_multiplicity
_atom_site_calc_flag
_atom_site_refinement_flags
Cs1 Cs 0.758343(13) 0.633753(7) 0.298227(8) 0.03318(6) Uani 1 1 d .
O1W O 0.63275(18) 0.52893(9) 0.30366(14) 0.0696(7) Uani 1 1 d .
H1WA H 0.6016 0.5075 0.2794 0.104 Uiso 1 1 d R
H1WB H 0.6726 0.5109 0.3279 0.104 Uiso 1 1 d R
N1 N 0.59276(16) 0.35141(8) 0.24153(11) 0.0298(5) Uani 1 1 d .
H1A H 0.5869 0.3851 0.2429 0.036 Uiso 1 1 calc R
N2 N 0.48356(16) 0.39529(9) 0.36433(11) 0.0317(5) Uani 1 1 d .
H2B H 0.4994 0.4165 0.3332 0.038 Uiso 1 1 calc R
N3 N 0.32012(16) 0.45777(8) 0.24986(11) 0.0295(5) Uani 1 1 d .
H3B H 0.3858 0.4554 0.2530 0.035 Uiso 1 1 calc R
N4 N 0.42674(16) 0.41489(8) 0.12598(11) 0.0284(5) Uani 1 1 d .
H4A H 0.4672 0.4304 0.1602 0.034 Uiso 1 1 calc R
O1 O 0.92272(14) 0.50868(7) 0.40254(9) 0.0345(4) Uani 1 1 d .
O2 O 0.96769(12) 0.61876(6) 0.39023(8) 0.0270(4) Uani 1 1 d .
O3 O 0.72277(12) 0.71704(6) 0.19252(8) 0.0272(4) Uani 1 1 d .
O4 O 0.57215(14) 0.64426(7) 0.13778(11) 0.0397(5) Uani 1 1 d .
O5 O 1.04005(13) 0.65809(7) 0.17968(9) 0.0336(4) Uani 1 1 d .
O6 O 0.95425(13) 0.79535(7) 0.35352(9) 0.0328(4) Uani 1 1 d .
F1 F 0.52885(11) 0.45258(6) 0.25337(8) 0.0366(4) Uani 1 1 d .
C1 C 0.57509(19) 0.32205(10) 0.18208(13) 0.0280(6) Uani 1 1 d .
C2 C 0.5901(2) 0.27208(11) 0.20220(15) 0.0331(6) Uani 1 1 d .
H2 H 0.5816 0.2430 0.1725 0.040 Uiso 1 1 calc R
C3 C 0.6206(2) 0.27112(10) 0.27485(14) 0.0318(6) Uani 1 1 d .
H3 H 0.6379 0.2414 0.3025 0.038 Uiso 1 1 calc R
C4 C 0.6208(2) 0.32031(10) 0.29829(13) 0.0294(6) Uani 1 1 d .
C5 C 0.6413(2) 0.34192(10) 0.37151(13) 0.0325(6) Uani 1 1 d .
C6 C 0.5425(2) 0.35475(10) 0.39315(13) 0.0320(6) Uani 1 1 d .
C7 C 0.4918(2) 0.33123(11) 0.43857(14) 0.0411(7) Uani 1 1 d .
H7 H 0.5139 0.3020 0.4661 0.049 Uiso 1 1 calc R
C8 C 0.4005(3) 0.35812(12) 0.43734(15) 0.0441(8) Uani 1 1 d .
H8 H 0.3506 0.3500 0.4640 0.053 Uiso 1 1 calc R
C9 C 0.3962(2) 0.39785(11) 0.39135(13) 0.0336(6) Uani 1 1 d .
C10 C 0.3239(2) 0.44298(11) 0.37844(14) 0.0363(7) Uani 1 1 d .
C11 C 0.2699(2) 0.45011(10) 0.30397(14) 0.0316(6) Uani 1 1 d .
C12 C 0.1696(2) 0.45691(10) 0.27785(15) 0.0368(7) Uani 1 1 d .
H12 H 0.1163 0.4538 0.3032 0.044 Uiso 1 1 calc R
C13 C 0.1587(2) 0.46927(10) 0.20679(15) 0.0356(7) Uani 1 1 d .
H13 H 0.0971 0.4761 0.1760 0.043 Uiso 1 1 calc R
C14 C 0.2530(2) 0.46962(10) 0.19015(14) 0.0298(6) Uani 1 1 d .
C15 C 0.28702(19) 0.47987(10) 0.12219(13) 0.0290(6) Uani 1 1 d .
C16 C 0.33142(19) 0.43128(10) 0.09759(13) 0.0267(6) Uani 1 1 d .
C17 C 0.2930(2) 0.39678(10) 0.04703(13) 0.0305(6) Uani 1 1 d .
H17 H 0.2278 0.3979 0.0187 0.037 Uiso 1 1 calc R
C18 C 0.3677(2) 0.35910(10) 0.04447(13) 0.0323(6) Uani 1 1 d .
H18 H 0.3615 0.3305 0.0139 0.039 Uiso 1 1 calc R
C19 C 0.45030(19) 0.37087(10) 0.09349(12) 0.0274(6) Uani 1 1 d .
C20 C 0.5534(2) 0.34646(11) 0.11031(13) 0.0323(6) Uani 1 1 d .
C21 C 0.6962(2) 0.30074(11) 0.42129(15) 0.0439(8) Uani 1 1 d .
H21A H 0.7087 0.3141 0.4687 0.066 Uiso 1 1 calc R
H21B H 0.7605 0.2921 0.4078 0.066 Uiso 1 1 calc R
H21C H 0.6542 0.2698 0.4189 0.066 Uiso 1 1 calc R
C22 C 0.2428(2) 0.43496(13) 0.42359(15) 0.0488(8) Uani 1 1 d .
H22A H 0.2054 0.4033 0.4094 0.073 Uiso 1 1 calc R
H22B H 0.1963 0.4642 0.4176 0.073 Uiso 1 1 calc R
H22C H 0.2754 0.4323 0.4724 0.073 Uiso 1 1 calc R
C23 C 0.3823(2) 0.49300(12) 0.40222(16) 0.0484(8) Uani 1 1 d .
H23A H 0.4125 0.4903 0.4515 0.073 Uiso 1 1 calc R
H23B H 0.3358 0.5223 0.3952 0.073 Uiso 1 1 calc R
H23C H 0.4355 0.4981 0.3751 0.073 Uiso 1 1 calc R
C24 C 0.1946(2) 0.49561(11) 0.06723(15) 0.0389(7) Uani 1 1 d .
H24A H 0.1443 0.4680 0.0620 0.058 Uiso 1 1 calc R
H24B H 0.2158 0.5016 0.0228 0.058 Uiso 1 1 calc R
H24C H 0.1651 0.5272 0.0821 0.058 Uiso 1 1 calc R
C25 C 0.5591(2) 0.30431(13) 0.05613(15) 0.0464(8) Uani 1 1 d .
H25A H 0.5070 0.2785 0.0581 0.070 Uiso 1 1 calc R
H25B H 0.6257 0.2880 0.0660 0.070 Uiso 1 1 calc R
H25C H 0.5484 0.3197 0.0098 0.070 Uiso 1 1 calc R
C26 C 0.6348(2) 0.38709(13) 0.10546(16) 0.0461(8) Uani 1 1 d .
H26A H 0.6230 0.4019 0.0588 0.069 Uiso 1 1 calc R
H26B H 0.7015 0.3709 0.1150 0.069 Uiso 1 1 calc R
H26C H 0.6317 0.4143 0.1395 0.069 Uiso 1 1 calc R
C27 C 0.7125(2) 0.38841(10) 0.37796(13) 0.0297(6) Uani 1 1 d .
C28 C 0.7089(2) 0.42636(11) 0.42717(13) 0.0328(6) Uani 1 1 d .
H28 H 0.6583 0.4245 0.4549 0.039 Uiso 1 1 calc R
C29 C 0.7770(2) 0.46698(11) 0.43712(13) 0.0342(6) Uani 1 1 d .
H29 H 0.7723 0.4926 0.4708 0.041 Uiso 1 1 calc R
C30 C 0.8523(2) 0.46980(10) 0.39741(13) 0.0302(6) Uani 1 1 d .
C31 C 0.8586(2) 0.43157(10) 0.34875(14) 0.0323(6) Uani 1 1 d .
H31 H 0.9104 0.4329 0.3220 0.039 Uiso 1 1 calc R
C32 C 0.7896(2) 0.39174(10) 0.33935(14) 0.0333(6) Uani 1 1 d .
H32 H 0.7946 0.3660 0.3058 0.040 Uiso 1 1 calc R
C33 C 0.9192(2) 0.54749(10) 0.45338(13) 0.0325(6) Uani 1 1 d .
H33A H 0.9299 0.5320 0.5002 0.039 Uiso 1 1 calc R
H33B H 0.8525 0.5645 0.4446 0.039 Uiso 1 1 calc R
C34 C 1.0007(2) 0.58606(10) 0.44900(13) 0.0322(6) Uani 1 1 d .
H34A H 1.0145 0.6069 0.4919 0.039 Uiso 1 1 calc R
H34B H 1.0635 0.5681 0.4439 0.039 Uiso 1 1 calc R
C35 C 1.04591(18) 0.65042(10) 0.37636(13) 0.0269(6) Uani 1 1 d .
C36 C 1.1040(2) 0.63295(11) 0.32909(13) 0.0315(6) Uani 1 1 d .
C37 C 1.1836(2) 0.66376(13) 0.31857(15) 0.0440(8) Uani 1 1 d .
H37 H 1.2253 0.6527 0.2874 0.053 Uiso 1 1 calc R
C38 C 1.2036(2) 0.71006(13) 0.35227(16) 0.0484(8) Uani 1 1 d .
H38 H 1.2587 0.7305 0.3444 0.058 Uiso 1 1 calc R
C39 C 1.1437(2) 0.72667(12) 0.39714(14) 0.0381(7) Uani 1 1 d .
H39 H 1.1580 0.7587 0.4200 0.046 Uiso 1 1 calc R
C40 C 1.06248(19) 0.69772(10) 0.41000(12) 0.0278(6) Uani 1 1 d .
C41 C 0.9964(2) 0.71826(10) 0.45821(13) 0.0307(6) Uani 1 1 d .
H41A H 1.0296 0.7489 0.4822 0.037 Uiso 1 1 calc R
H41B H 0.9923 0.6919 0.4939 0.037 Uiso 1 1 calc R
C42 C 0.8902(2) 0.73294(10) 0.42394(13) 0.0291(6) Uani 1 1 d .
C43 C 0.8064(2) 0.71120(11) 0.44517(14) 0.0350(7) Uani 1 1 d .
H43 H 0.8159 0.6875 0.4826 0.042 Uiso 1 1 calc R
C44 C 0.7095(2) 0.72371(12) 0.41228(15) 0.0402(7) Uani 1 1 d .
H44 H 0.6532 0.7101 0.4288 0.048 Uiso 1 1 calc R
C45 C 0.6948(2) 0.75617(11) 0.35518(15) 0.0356(7) Uani 1 1 d .
H45 H 0.6282 0.7629 0.3313 0.043 Uiso 1 1 calc R
C46 C 0.7762(2) 0.77904(10) 0.33244(14) 0.0300(6) Uani 1 1 d .
C47 C 0.87260(19) 0.76901(10) 0.37015(13) 0.0274(6) Uani 1 1 d .
C48 C 0.7601(2) 0.81289(10) 0.26822(14) 0.0336(6) Uani 1 1 d .
H48A H 0.7800 0.8485 0.2821 0.040 Uiso 1 1 calc R
H48B H 0.6874 0.8131 0.2474 0.040 Uiso 1 1 calc R
C49 C 0.8199(2) 0.79512(10) 0.21381(13) 0.0286(6) Uani 1 1 d .
C50 C 0.80226(19) 0.74779(10) 0.18008(13) 0.0265(6) Uani 1 1 d .
C51 C 0.8622(2) 0.72938(10) 0.13463(12) 0.0287(6) Uani 1 1 d .
C52 C 0.9405(2) 0.76044(11) 0.12234(14) 0.0365(7) Uani 1 1 d .
H52 H 0.9834 0.7486 0.0924 0.044 Uiso 1 1 calc R
C53 C 0.9574(2) 0.80831(11) 0.15282(15) 0.0394(7) Uani 1 1 d .
H53 H 1.0099 0.8295 0.1424 0.047 Uiso 1 1 calc R
C54 C 0.8980(2) 0.82531(11) 0.19834(14) 0.0369(7) Uani 1 1 d .
H54 H 0.9105 0.8581 0.2194 0.044 Uiso 1 1 calc R
C55 C 0.8431(2) 0.67765(10) 0.09819(13) 0.0324(6) Uani 1 1 d .
H55A H 0.7709 0.6758 0.0765 0.039 Uiso 1 1 calc R
H55B H 0.8826 0.6764 0.0605 0.039 Uiso 1 1 calc R
C56 C 0.8689(2) 0.63036(10) 0.14347(13) 0.0296(6) Uani 1 1 d .
C57 C 0.7980(2) 0.59106(11) 0.14294(13) 0.0344(6) Uani 1 1 d .
H57 H 0.7343 0.5935 0.1130 0.041 Uiso 1 1 calc R
C58 C 0.8198(2) 0.54845(11) 0.18581(14) 0.0368(7) Uani 1 1 d .
H58 H 0.7733 0.5208 0.1828 0.044 Uiso 1 1 calc R
C59 C 0.9102(2) 0.54652(10) 0.23317(14) 0.0360(7) Uani 1 1 d .
H59 H 0.9227 0.5185 0.2647 0.043 Uiso 1 1 calc R
C60 C 0.9826(2) 0.58481(10) 0.23524(13) 0.0312(6) Uani 1 1 d .
C61 C 0.9631(2) 0.62445(10) 0.18632(13) 0.0282(6) Uani 1 1 d .
C62 C 1.0799(2) 0.58337(11) 0.28887(14) 0.0361(7) Uani 1 1 d .
H62A H 1.0751 0.5552 0.3221 0.043 Uiso 1 1 calc R
H62B H 1.1364 0.5752 0.2650 0.043 Uiso 1 1 calc R
C63 C 0.62751(19) 0.73047(10) 0.14989(14) 0.0329(6) Uani 1 1 d .
H63A H 0.6330 0.7293 0.1003 0.040 Uiso 1 1 calc R
H63B H 0.6081 0.7658 0.1609 0.040 Uiso 1 1 calc R
C64 C 0.5502(2) 0.69322(10) 0.16373(15) 0.0351(7) Uani 1 1 d .
H64A H 0.5511 0.6910 0.2142 0.042 Uiso 1 1 calc R
H64B H 0.4823 0.7047 0.1406 0.042 Uiso 1 1 calc R
C65 C 0.5002(2) 0.60614(10) 0.13600(14) 0.0313(6) Uani 1 1 d .
C66 C 0.4350(2) 0.60318(11) 0.18270(14) 0.0355(7) Uani 1 1 d .
H66 H 0.4361 0.6289 0.2172 0.043 Uiso 1 1 calc R
C67 C 0.3675(2) 0.56194(10) 0.17863(14) 0.0329(6) Uani 1 1 d .
H67 H 0.3230 0.5600 0.2108 0.039 Uiso 1 1 calc R
C68 C 0.3642(2) 0.52403(10) 0.12887(13) 0.0293(6) Uani 1 1 d .
C69 C 0.4297(2) 0.52888(11) 0.08204(14) 0.0352(7) Uani 1 1 d .
H69 H 0.4279 0.5038 0.0467 0.042 Uiso 1 1 calc R
C70 C 0.4972(2) 0.56920(11) 0.08550(14) 0.0363(7) Uani 1 1 d .
H70 H 0.5414 0.5714 0.0531 0.044 Uiso 1 1 calc R
C71 C 0.9720(2) 0.84390(11) 0.38925(16) 0.0416(7) Uani 1 1 d .
H71A H 0.9875 0.8380 0.4399 0.050 Uiso 1 1 calc R
H71B H 0.9107 0.8655 0.3787 0.050 Uiso 1 1 calc R
C72 C 1.0585(3) 0.87092(13) 0.36666(19) 0.0580(9) Uani 1 1 d .
H72A H 1.0396 0.8797 0.3169 0.070 Uiso 1 1 calc R
H72B H 1.1171 0.8474 0.3722 0.070 Uiso 1 1 calc R
C73 C 1.0889(3) 0.92001(13) 0.4082(2) 0.0669(11) Uani 1 1 d .
H73A H 1.0299 0.9423 0.4059 0.100 Uiso 1 1 calc R
H73B H 1.1409 0.9381 0.3887 0.100 Uiso 1 1 calc R
H73C H 1.1155 0.9111 0.4566 0.100 Uiso 1 1 calc R
C74 C 1.0935(2) 0.64027(11) 0.12692(15) 0.0402(7) Uani 1 1 d .
H74A H 1.0470 0.6391 0.0816 0.048 Uiso 1 1 calc R
H74B H 1.1194 0.6051 0.1383 0.048 Uiso 1 1 calc R
C75 C 1.1790(2) 0.67538(13) 0.12247(17) 0.0500(8) Uani 1 1 d .
H75A H 1.2293 0.6732 0.1660 0.060 Uiso 1 1 calc R
H75B H 1.1540 0.7112 0.1173 0.060 Uiso 1 1 calc R
C76 C 1.2293(2) 0.66178(13) 0.06159(16) 0.0467(8) Uani 1 1 d .
H76A H 1.2533 0.6262 0.0663 0.070 Uiso 1 1 calc R
H76B H 1.2865 0.6849 0.0610 0.070 Uiso 1 1 calc R
H76C H 1.1805 0.6655 0.0183 0.070 Uiso 1 1 calc R
O1A O 0.5654(2) 0.61690(11) 0.35465(17) 0.0862(9) Uani 1 1 d .
H1A1 H 0.6008 0.5937 0.3769 0.129 Uiso 1 1 d R
C2A C 0.4783(3) 0.62317(16) 0.3808(2) 0.0706(11) Uani 1 1 d .
H2AC H 0.4611 0.6590 0.3784 0.106 Uiso 1 1 d R
H2AA H 0.4871 0.6119 0.4280 0.106 Uiso 1 1 d R
H2AB H 0.4242 0.6039 0.3539 0.106 Uiso 1 1 d R

loop_
_atom_site_aniso_label
_atom_site_aniso_U_11
_atom_site_aniso_U_22
_atom_site_aniso_U_33
_atom_site_aniso_U_23
_atom_site_aniso_U_13
_atom_site_aniso_U_12
Cs1 0.03635(10) 0.03355(10) 0.02938(9) 0.00067(8) 0.00537(7) 0.00401(8)
O1W 0.0607(16) 0.0395(14) 0.102(2) -0.0094(13) -0.0014(14) -0.0108(12)
N1 0.0328(13) 0.0243(12) 0.0304(12) 0.0002(9) 0.0008(10) 0.0009(10)
N2 0.0340(13) 0.0343(13) 0.0278(11) 0.0031(10) 0.0081(10) -0.0081(10)
N3 0.0244(12) 0.0299(12) 0.0346(12) -0.0030(10) 0.0069(10) -0.0012(10)
N4 0.0258(12) 0.0295(12) 0.0275(11) -0.0043(10) -0.0019(9) -0.0016(10)
O1 0.0383(11) 0.0312(11) 0.0350(10) -0.0044(8) 0.0093(8) -0.0061(9)
O2 0.0271(10) 0.0257(9) 0.0266(9) 0.0033(7) 0.0011(7) -0.0003(7)
O3 0.0245(10) 0.0244(9) 0.0307(9) 0.0030(8) -0.0004(7) -0.0017(7)
O4 0.0347(11) 0.0314(11) 0.0556(12) -0.0121(9) 0.0149(9) -0.0064(9)
O5 0.0327(11) 0.0332(10) 0.0347(10) -0.0034(8) 0.0061(8) 0.0000(9)
O6 0.0297(10) 0.0329(11) 0.0362(10) -0.0018(8) 0.0069(8) -0.0062(8)
F1 0.0398(9) 0.0343(9) 0.0347(8) 0.0003(7) 0.0043(7) 0.0003(7)
C1 0.0218(14) 0.0313(15) 0.0312(14) -0.0054(12) 0.0058(11) 0.0024(11)
C2 0.0268(15) 0.0289(15) 0.0436(16) -0.0073(13) 0.0067(12) 0.0022(12)
C3 0.0309(15) 0.0235(14) 0.0410(16) 0.0032(12) 0.0069(12) -0.0002(12)
C4 0.0290(15) 0.0263(14) 0.0311(14) 0.0040(12) 0.0007(11) -0.0017(12)
C5 0.0371(16) 0.0270(14) 0.0306(14) 0.0049(12) -0.0008(12) -0.0038(12)
C6 0.0387(16) 0.0298(15) 0.0255(13) 0.0002(11) 0.0004(12) -0.0080(12)
C7 0.058(2) 0.0338(16) 0.0312(15) 0.0046(13) 0.0089(14) -0.0107(15)
C8 0.054(2) 0.0455(19) 0.0367(16) 0.0004(14) 0.0174(14) -0.0139(16)
C9 0.0404(17) 0.0370(16) 0.0240(13) -0.0055(12) 0.0073(12) -0.0083(13)
C10 0.0392(17) 0.0375(17) 0.0358(15) -0.0120(13) 0.0160(13) -0.0097(13)
C11 0.0347(17) 0.0240(14) 0.0392(15) -0.0091(12) 0.0150(13) -0.0032(12)
C12 0.0322(17) 0.0282(15) 0.0542(18) -0.0088(14) 0.0193(14) -0.0050(12)
C13 0.0296(16) 0.0272(15) 0.0490(17) -0.0056(13) 0.0051(13) -0.0013(12)
C14 0.0288(15) 0.0215(13) 0.0382(15) -0.0048(11) 0.0039(12) -0.0010(11)
C15 0.0268(14) 0.0253(14) 0.0331(14) -0.0003(11) 0.0011(11) -0.0018(11)
C16 0.0265(14) 0.0270(14) 0.0256(13) 0.0021(11) 0.0025(11) -0.0019(11)
C17 0.0291(15) 0.0323(15) 0.0279(13) -0.0039(12) -0.0005(11) -0.0008(12)
C18 0.0371(16) 0.0330(16) 0.0254(13) -0.0065(12) 0.0015(11) -0.0012(12)
C19 0.0316(15) 0.0278(14) 0.0234(12) -0.0010(11) 0.0067(11) -0.0009(12)
C20 0.0290(15) 0.0381(16) 0.0298(14) -0.0016(12) 0.0059(11) 0.0032(13)
C21 0.056(2) 0.0312(16) 0.0397(16) 0.0103(13) -0.0034(14) -0.0010(14)
C22 0.052(2) 0.060(2) 0.0395(17) -0.0114(16) 0.0214(15) -0.0063(17)
C23 0.052(2) 0.0443(19) 0.0486(18) -0.0189(15) 0.0100(15) -0.0093(16)
C24 0.0332(16) 0.0358(16) 0.0437(16) -0.0011(13) -0.0028(13) 0.0031(13)
C25 0.0458(19) 0.060(2) 0.0340(16) -0.0093(15) 0.0071(14) 0.0180(16)
C26 0.0321(17) 0.064(2) 0.0434(17) 0.0092(16) 0.0101(14) -0.0004(15)
C27 0.0307(15) 0.0272(14) 0.0282(14) 0.0060(11) -0.0027(11) 0.0024(12)
C28 0.0350(16) 0.0354(16) 0.0281(14) 0.0022(12) 0.0059(12) -0.0036(13)
C29 0.0419(17) 0.0323(16) 0.0269(14) -0.0026(12) 0.0023(12) -0.0029(13)
C30 0.0327(15) 0.0280(15) 0.0285(14) 0.0038(11) 0.0018(12) -0.0018(12)
C31 0.0327(16) 0.0296(15) 0.0354(15) 0.0015(12) 0.0085(12) 0.0021(12)
C32 0.0359(16) 0.0283(15) 0.0345(15) -0.0032(12) 0.0035(12) 0.0022(13)
C33 0.0389(16) 0.0301(15) 0.0274(13) 0.0017(12) 0.0036(12) -0.0012(12)
C34 0.0377(16) 0.0286(15) 0.0276(13) 0.0041(12) -0.0009(12) -0.0034(12)
C35 0.0211(13) 0.0325(14) 0.0249(13) 0.0028(11) -0.0014(10) 0.0009(11)
C36 0.0274(14) 0.0383(16) 0.0270(13) -0.0006(12) 0.0001(11) 0.0078(13)
C37 0.0292(16) 0.066(2) 0.0390(16) -0.0060(16) 0.0103(13) -0.0014(16)
C38 0.0318(17) 0.064(2) 0.0510(19) -0.0062(17) 0.0112(14) -0.0176(16)
C39 0.0347(17) 0.0410(17) 0.0381(16) -0.0064(13) 0.0057(13) -0.0104(14)
C40 0.0270(14) 0.0322(15) 0.0230(12) 0.0014(11) 0.0014(11) -0.0029(12)
C41 0.0376(16) 0.0296(15) 0.0245(13) -0.0040(11) 0.0050(11) -0.0059(12)
C42 0.0345(16) 0.0277(14) 0.0267(13) -0.0090(11) 0.0097(11) -0.0045(12)
C43 0.0401(18) 0.0348(16) 0.0333(15) -0.0071(12) 0.0149(13) -0.0075(13)
C44 0.0368(18) 0.0431(18) 0.0461(17) -0.0138(15) 0.0219(14) -0.0122(14)
C45 0.0290(16) 0.0346(16) 0.0442(17) -0.0149(14) 0.0091(13) 0.0005(13)
C46 0.0304(15) 0.0234(14) 0.0370(15) -0.0096(12) 0.0088(12) 0.0007(12)
C47 0.0279(15) 0.0266(14) 0.0305(14) -0.0096(11) 0.0129(11) -0.0053(11)
C48 0.0315(16) 0.0261(14) 0.0404(15) -0.0060(12) -0.0008(12) 0.0023(12)
C49 0.0303(15) 0.0217(13) 0.0309(14) 0.0024(11) -0.0018(11) 0.0002(11)
C50 0.0253(14) 0.0245(14) 0.0275(13) 0.0057(11) -0.0007(11) -0.0018(11)
C51 0.0344(15) 0.0288(14) 0.0211(12) 0.0037(11) 0.0005(11) 0.0008(12)
C52 0.0401(17) 0.0409(17) 0.0294(14) 0.0085(13) 0.0090(12) 0.0006(14)
C53 0.0386(17) 0.0387(17) 0.0400(16) 0.0105(14) 0.0051(13) -0.0097(14)
C54 0.0424(18) 0.0245(15) 0.0399(16) 0.0038(12) -0.0027(13) -0.0060(13)
C55 0.0380(16) 0.0347(16) 0.0231(13) -0.0014(12) 0.0023(11) 0.0040(13)
C56 0.0371(15) 0.0290(14) 0.0232(12) -0.0065(11) 0.0069(11) 0.0046(13)
C57 0.0362(16) 0.0371(16) 0.0290(14) -0.0110(12) 0.0039(12) -0.0002(13)
C58 0.0438(18) 0.0279(15) 0.0403(16) -0.0092(13) 0.0115(14) -0.0053(13)
C59 0.0521(19) 0.0241(14) 0.0325(15) -0.0016(12) 0.0097(13) 0.0057(13)
C60 0.0365(16) 0.0290(15) 0.0281(14) -0.0052(11) 0.0058(12) 0.0094(12)
C61 0.0328(15) 0.0256(14) 0.0267(13) -0.0085(11) 0.0071(11) 0.0014(11)
C62 0.0393(17) 0.0363(16) 0.0321(14) -0.0031(13) 0.0051(12) 0.0139(13)
C63 0.0263(15) 0.0285(15) 0.0408(15) -0.0006(12) -0.0022(12) 0.0001(12)
C64 0.0275(15) 0.0303(15) 0.0458(16) -0.0079(13) 0.0023(12) 0.0004(12)
C65 0.0280(15) 0.0252(14) 0.0395(15) -0.0005(12) 0.0029(12) -0.0022(12)
C66 0.0366(16) 0.0293(15) 0.0396(16) -0.0100(13) 0.0049(13) -0.0005(13)
C67 0.0294(15) 0.0306(15) 0.0391(15) -0.0035(12) 0.0078(12) 0.0011(12)
C68 0.0278(14) 0.0258(14) 0.0315(14) 0.0005(11) -0.0022(11) 0.0034(11)
C69 0.0435(18) 0.0299(15) 0.0326(15) -0.0045(12) 0.0080(13) -0.0032(13)
C70 0.0403(17) 0.0318(16) 0.0382(15) -0.0013(13) 0.0108(13) -0.0015(13)
C71 0.0377(17) 0.0310(16) 0.0537(19) -0.0009(14) 0.0022(14) -0.0084(13)
C72 0.047(2) 0.054(2) 0.069(2) 0.0075(18) 0.0014(17) -0.0206(17)
C73 0.047(2) 0.040(2) 0.103(3) 0.006(2) -0.015(2) -0.0098(16)
C74 0.0404(17) 0.0386(17) 0.0440(17) -0.0070(14) 0.0146(14) -0.0010(14)
C75 0.046(2) 0.0452(19) 0.060(2) -0.0051(16) 0.0146(16) -0.0042(16)
C76 0.0436(19) 0.0467(19) 0.0522(19) 0.0066(16) 0.0148(15) -0.0024(15)
O1A 0.077(2) 0.0744(19) 0.117(2) -0.0371(18) 0.0440(18) -0.0268(16)
C2A 0.074(3) 0.070(3) 0.072(3) -0.009(2) 0.022(2) -0.016(2)

loop_
_atom_type_symbol
_atom_type_description
_atom_type_scat_dispersion_real
_atom_type_scat_dispersion_imag
_atom_type_scat_source
C C 0.0033 0.0016 'International Tables Vol C Tables 4.2.6.8 and 6.1.1.4'
H H 0.0000 0.0000 'International Tables Vol C Tables 4.2.6.8 and 6.1.1.4'
N N 0.0061 0.0033 'International Tables Vol C Tables 4.2.6.8 and 6.1.1.4'
O O 0.0106 0.0060 'International Tables Vol C Tables 4.2.6.8 and 6.1.1.4'
F F 0.0171 0.0103 'International Tables Vol C Tables 4.2.6.8 and 6.1.1.4'
Cs Cs -0.3680 2.1192 'International Tables Vol C Tables 4.2.6.8 and 6.1.1.4'

loop_
_geom_angle_atom_site_label_1
_geom_angle_atom_site_label_2
_geom_angle_atom_site_label_3
_geom_angle
O3 Cs1 O1A 108.67(7)
O3 Cs1 O2 120.84(5)
O1A Cs1 O2 121.41(7)
O3 Cs1 O1W 128.37(6)
O1A Cs1 O1W 51.36(5)
O2 Cs1 O1W 107.70(6)
O3 Cs1 C58 92.89(5)
O1A Cs1 C58 118.59(7)
O2 Cs1 C58 89.45(5)
O1W Cs1 C58 69.91(5)
O3 Cs1 C57 69.03(5)
O1A Cs1 C57 124.76(7)
O2 Cs1 C57 101.89(5)
O1W Cs1 C57 85.64(5)
C58 Cs1 C57 23.86(7)
O3 Cs1 C44 86.12(5)
O1A Cs1 C44 64.83(7)
O2 Cs1 C44 88.24(5)
O1W Cs1 C44 113.25(5)
C58 Cs1 C44 176.56(7)
C57 Cs1 C44 155.00(7)
O3 Cs1 C59 104.49(5)
O1A Cs1 C59 130.20(7)
O2 Cs1 C59 65.92(5)
O1W Cs1 C59 78.95(5)
C58 Cs1 C59 23.54(7)
C57 Cs1 C59 41.16(7)
C44 Cs1 C59 154.03(7)
O3 Cs1 C43 97.94(5)
O1A Cs1 C43 79.77(7)
O2 Cs1 C43 65.00(5)
O1W Cs1 C43 118.74(5)
C58 Cs1 C43 154.32(7)
C57 Cs1 C43 154.40(7)
C44 Cs1 C43 23.23(7)
C59 Cs1 C43 130.85(7)
O3 Cs1 C45 63.10(5)
O1A Cs1 C45 74.96(7)
O2 Cs1 C45 100.27(5)
O1W Cs1 C45 126.31(5)
C58 Cs1 C45 155.82(7)
C57 Cs1 C45 132.07(7)
C44 Cs1 C45 23.02(7)
C59 Cs1 C45 154.68(7)
C43 Cs1 C45 40.07(7)
O3 Cs1 C56 58.11(4)
O1A Cs1 C56 144.48(7)
O2 Cs1 C56 90.77(4)
O1W Cs1 C56 107.92(5)
C58 Cs1 C56 40.45(7)
C57 Cs1 C56 22.68(6)
C44 Cs1 C56 137.02(7)
C59 Cs1 C56 46.39(6)
C43 Cs1 C56 131.79(6)
C45 Cs1 C56 116.67(6)
O3 Cs1 O4 49.37(4)
O1A Cs1 O4 80.02(6)
O2 Cs1 O4 157.34(4)
O1W Cs1 O4 79.05(6)
C58 Cs1 O4 72.28(5)
C57 Cs1 O4 56.35(5)
C44 Cs1 O4 109.34(5)
C59 Cs1 O4 95.19(5)
C43 Cs1 O4 131.58(5)
C45 Cs1 O4 92.12(5)
C56 Cs1 O4 66.66(4)
O3 Cs1 H1A1 124.5
O1A Cs1 H1A1 15.9
O2 Cs1 H1A1 108.1
O1W Cs1 H1A1 43.2
C58 Cs1 H1A1 113.1
C57 Cs1 H1A1 126.1
C44 Cs1 H1A1 70.1
C59 Cs1 H1A1 118.8
C43 Cs1 H1A1 79.5
C45 Cs1 H1A1 85.1
C56 Cs1 H1A1 148.7
O4 Cs1 H1A1 91.7
Cs1 O1W H1WA 142.3
Cs1 O1W H1WB 102.4
H1WA O1W H1WB 99.7
C4 N1 C1 109.9(2)
C4 N1 H1A 125.1
C1 N1 H1A 125.1
C6 N2 C9 110.4(2)
C6 N2 H2B 124.8
C9 N2 H2B 124.8
C11 N3 C14 110.4(2)
C11 N3 H3B 124.8
C14 N3 H3B 124.8
C16 N4 C19 110.5(2)
C16 N4 H4A 124.8
C19 N4 H4A 124.8
C30 O1 C33 117.3(2)
C35 O2 C34 111.76(16)
C35 O2 Cs1 116.88(10)
C34 O2 Cs1 131.27(14)
C50 O3 C63 113.04(15)
C50 O3 Cs1 120.60(10)
C63 O3 Cs1 126.36(11)
C65 O4 C64 117.31(16)
C65 O4 Cs1 109.57(11)
C64 O4 Cs1 85.07(12)
C61 O5 C74 110.38(15)
C47 O6 C71 112.67(16)
C2 C1 N1 106.9(2)
C2 C1 C20 131.2(2)
N1 C1 C20 121.7(2)
C1 C2 C3 108.1(2)
C1 C2 H2 126.0
C3 C2 H2 126.0
C4 C3 C2 107.9(2)
C4 C3 H3 126.0
C2 C3 H3 126.0
C3 C4 N1 107.3(2)
C3 C4 C5 131.0(2)
N1 C4 C5 121.6(2)
C6 C5 C4 109.4(2)
C6 C5 C27 112.0(2)
C4 C5 C27 111.8(2)
C6 C5 C21 108.7(2)
C4 C5 C21 108.9(2)
C27 C5 C21 106.0(2)
C7 C6 N2 106.9(3)
C7 C6 C5 131.3(3)
N2 C6 C5 121.8(2)
C6 C7 C8 107.9(3)
C6 C7 H7 126.0
C8 C7 H7 126.0
C9 C8 C7 108.4(3)
C9 C8 H8 125.8
C7 C8 H8 125.8
C8 C9 N2 106.4(3)
C8 C9 C10 130.0(3)
N2 C9 C10 122.8(2)
C9 C10 C11 115.7(2)
C9 C10 C22 107.5(2)
C11 C10 C22 107.7(2)
C9 C10 C23 108.9(2)
C11 C10 C23 108.3(2)
C22 C10 C23 108.4(2)
C12 C11 N3 106.6(2)
C12 C11 C10 129.9(2)
N3 C11 C10 122.9(2)
C11 C12 C13 108.4(2)
C11 C12 H12 125.8
C13 C12 H12 125.8
C14 C13 C12 107.8(3)
C14 C13 H13 126.1
C12 C13 H13 126.1
C13 C14 N3 106.8(2)
C13 C14 C15 131.2(3)
N3 C14 C15 122.0(2)
C14 C15 C16 109.7(2)
C14 C15 C68 111.56(19)
C16 C15 C68 110.38(19)
C14 C15 C24 108.9(2)
C16 C15 C24 108.3(2)
C68 C15 C24 107.92(19)
C17 C16 N4 107.0(2)
C17 C16 C15 131.3(2)
N4 C16 C15 121.7(2)
C16 C17 C18 107.7(2)
C16 C17 H17 126.2
C18 C17 H17 126.2
C19 C18 C17 108.3(2)
C19 C18 H18 125.9
C17 C18 H18 125.9
C18 C19 N4 106.5(2)
C18 C19 C20 131.2(2)
N4 C19 C20 122.1(2)
C19 C20 C1 112.9(2)
C19 C20 C25 108.1(2)
C1 C20 C25 108.5(2)
C19 C20 C26 109.7(2)
C1 C20 C26 109.0(2)
C25 C20 C26 108.6(2)
C5 C21 H21A 109.5
C5 C21 H21B 109.5
H21A C21 H21B 109.5
C5 C21 H21C 109.5
H21A C21 H21C 109.5
H21B C21 H21C 109.5
C10 C22 H22A 109.5
C10 C22 H22B 109.5
H22A C22 H22B 109.5
C10 C22 H22C 109.5
H22A C22 H22C 109.5
H22B C22 H22C 109.5
C10 C23 H23A 109.5
C10 C23 H23B 109.5
H23A C23 H23B 109.5
C10 C23 H23C 109.5
H23A C23 H23C 109.5
H23B C23 H23C 109.5
C15 C24 H24A 109.5
C15 C24 H24B 109.5
H24A C24 H24B 109.5
C15 C24 H24C 109.5
H24A C24 H24C 109.5
H24B C24 H24C 109.5
C20 C25 H25A 109.5
C20 C25 H25B 109.5
H25A C25 H25B 109.5
C20 C25 H25C 109.5
H25A C25 H25C 109.5
H25B C25 H25C 109.5
C20 C26 H26A 109.5
C20 C26 H26B 109.5
H26A C26 H26B 109.5
C20 C26 H26C 109.5
H26A C26 H26C 109.5
H26B C26 H26C 109.5
C28 C27 C32 117.3(3)
C28 C27 C5 121.0(2)
C32 C27 C5 121.4(2)
C27 C28 C29 122.0(3)
C27 C28 H28 119.0
C29 C28 H28 119.0
C28 C29 C30 119.6(3)
C28 C29 H29 120.2
C30 C29 H29 120.2
O1 C30 C29 124.2(2)
O1 C30 C31 116.5(2)
C29 C30 C31 119.3(3)
C32 C31 C30 120.1(3)
C32 C31 H31 119.9
C30 C31 H31 119.9
C31 C32 C27 121.6(3)
C31 C32 H32 119.2
C27 C32 H32 119.2
O1 C33 C34 108.2(2)
O1 C33 H33A 110.1
C34 C33 H33A 110.1
O1 C33 H33B 110.1
C34 C33 H33B 110.1
H33A C33 H33B 108.4
O2 C34 C33 108.7(2)
O2 C34 H34A 110.0
C33 C34 H34A 110.0
O2 C34 H34B 110.0
C33 C34 H34B 110.0
H34A C34 H34B 108.3
C40 C35 C36 122.8(2)
C40 C35 O2 119.1(2)
C36 C35 O2 118.2(2)
C37 C36 C35 117.2(3)
C37 C36 C62 120.8(2)
C35 C36 C62 122.0(2)
C38 C37 C36 121.5(3)
C38 C37 H37 119.2
C36 C37 H37 119.2
C39 C38 C37 119.9(3)
C39 C38 H38 120.1
C37 C38 H38 120.1
C38 C39 C40 121.6(3)
C38 C39 H39 119.2
C40 C39 H39 119.2
C39 C40 C35 117.0(2)
C39 C40 C41 119.9(2)
C35 C40 C41 123.1(2)
C40 C41 C42 115.4(2)
C40 C41 H41A 108.4
C42 C41 H41A 108.4
C40 C41 H41B 108.4
C42 C41 H41B 108.4
H41A C41 H41B 107.5
C43 C42 C47 117.6(3)
C43 C42 C41 121.2(2)
C47 C42 C41 121.2(2)
C43 C42 Cs1 66.98(14)
C47 C42 Cs1 88.35(15)
C41 C42 Cs1 114.22(15)
C44 C43 C42 120.8(3)
C44 C43 Cs1 74.60(16)
C42 C43 Cs1 91.37(15)
C44 C43 H43 119.6
C42 C43 H43 119.6
Cs1 C43 H43 104.2
C43 C44 C45 120.1(3)
C43 C44 Cs1 82.16(16)
C45 C44 Cs1 84.40(16)
C43 C44 H44 120.0
C45 C44 H44 120.0
Cs1 C44 H44 103.5
C44 C45 C46 121.0(3)
C44 C45 Cs1 72.58(16)
C46 C45 Cs1 91.79(16)
C44 C45 H45 119.5
C46 C45 H45 119.5
Cs1 C45 H45 105.8
C45 C46 C47 117.6(3)
C45 C46 C48 120.9(3)
C47 C46 C48 121.6(2)
C45 C46 Cs1 66.93(15)
C47 C46 Cs1 86.05(15)
C48 C46 Cs1 115.49(16)
O6 C47 C46 119.1(2)
O6 C47 C42 118.5(2)
C46 C47 C42 122.4(2)
C46 C48 C49 113.1(2)
C46 C48 H48A 109.0
C49 C48 H48A 109.0
C46 C48 H48B 109.0
C49 C48 H48B 109.0
H48A C48 H48B 107.8
C54 C49 C50 117.6(2)
C54 C49 C48 120.1(2)
C50 C49 C48 122.2(2)
O3 C50 C51 118.1(2)
O3 C50 C49 119.4(2)
C51 C50 C49 122.5(2)
O3 C50 Cs1 41.36(8)
C51 C50 Cs1 106.91(16)
C49 C50 Cs1 114.95(16)
C52 C51 C50 117.5(2)
C52 C51 C55 120.1(2)
C50 C51 C55 122.4(2)
C53 C52 C51 121.3(3)
C53 C52 H52 119.4
C51 C52 H52 119.4
C54 C53 C52 120.0(3)
C54 C53 H53 120.0
C52 C53 H53 120.0
C53 C54 C49 121.0(3)
C53 C54 H54 119.5
C49 C54 H54 119.5
C56 C55 C51 116.1(2)
C56 C55 H55A 108.3
C51 C55 H55A 108.3
C56 C55 H55B 108.3
C51 C55 H55B 108.3
H55A C55 H55B 107.4
C61 C56 C57 118.0(2)
C61 C56 C55 121.7(2)
C57 C56 C55 120.3(2)
C61 C56 Cs1 88.15(15)
C57 C56 Cs1 68.71(14)
C55 C56 Cs1 112.65(15)
C58 C57 C56 120.7(3)
C58 C57 Cs1 76.51(15)
C56 C57 Cs1 88.60(15)
C58 C57 H57 119.6
C56 C57 H57 119.6
Cs1 C57 H57 105.1
C57 C58 C59 119.7(3)
C57 C58 Cs1 79.63(15)
C59 C58 Cs1 82.91(16)
C57 C58 H58 120.2
C59 C58 H58 120.2
Cs1 C58 H58 107.6
C60 C59 C58 121.2(3)
C60 C59 Cs1 88.87(16)
C58 C59 Cs1 73.56(16)
C60 C59 H59 119.4
C58 C59 H59 119.4
Cs1 C59 H59 108.0
C59 C60 C61 117.8(2)
C59 C60 C62 120.9(2)
C61 C60 C62 121.3(3)
C59 C60 Cs1 69.07(15)
C61 C60 Cs1 85.12(15)
C62 C60 Cs1 115.53(16)
O5 C61 C56 119.3(2)
O5 C61 C60 118.8(2)
C56 C61 C60 121.9(3)
O5 C61 Cs1 130.25(13)
C56 C61 Cs1 70.54(14)
C60 C61 Cs1 73.59(15)
C36 C62 C60 114.4(2)
C36 C62 H62A 108.7
C60 C62 H62A 108.7
C36 C62 H62B 108.7
C60 C62 H62B 108.7
H62A C62 H62B 107.6
O3 C63 C64 108.5(2)
O3 C63 H63A 110.0
C64 C63 H63A 110.0
O3 C63 H63B 110.0
C64 C63 H63B 110.0
H63A C63 H63B 108.4
O4 C64 C63 108.5(2)
O4 C64 Cs1 73.08(11)
C63 C64 Cs1 86.48(15)
O4 C64 H64A 110.0
C63 C64 H64A 110.0
Cs1 C64 H64A 54.0
O4 C64 H64B 110.0
C63 C64 H64B 110.0
Cs1 C64 H64B 160.2
H64A C64 H64B 108.4
C70 C65 O4 116.5(2)
C70 C65 C66 120.0(3)
O4 C65 C66 123.5(2)
C65 C66 C67 119.4(3)
C65 C66 H66 120.3
C67 C66 H66 120.3
C68 C67 C66 121.5(3)
C68 C67 H67 119.3
C66 C67 H67 119.3
C67 C68 C69 117.4(2)
C67 C68 C15 121.7(2)
C69 C68 C15 120.9(2)
C70 C69 C68 121.9(3)
C70 C69 H69 119.0
C68 C69 H69 119.0
C65 C70 C69 119.8(3)
C65 C70 H70 120.1
C69 C70 H70 120.1
O6 C71 C72 109.6(2)
O6 C71 H71A 109.8
C72 C71 H71A 109.8
O6 C71 H71B 109.8
C72 C71 H71B 109.8
H71A C71 H71B 108.2
C71 C72 C73 112.4(3)
C71 C72 H72A 109.1
C73 C72 H72A 109.1
C71 C72 H72B 109.1
C73 C72 H72B 109.1
H72A C72 H72B 107.9
C72 C73 H73A 109.5
C72 C73 H73B 109.5
H73A C73 H73B 109.5
C72 C73 H73C 109.5
H73A C73 H73C 109.5
H73B C73 H73C 109.5
O5 C74 C75 110.0(2)
O5 C74 H74A 109.7
C75 C74 H74A 109.7
O5 C74 H74B 109.7
C75 C74 H74B 109.7
H74A C74 H74B 108.2
C74 C75 C76 111.5(3)
C74 C75 H75A 109.3
C76 C75 H75A 109.3
C74 C75 H75B 109.3
C76 C75 H75B 109.3
H75A C75 H75B 108.0
C75 C76 H76A 109.5
C75 C76 H76B 109.5
H76A C76 H76B 109.5
C75 C76 H76C 109.5
H76A C76 H76C 109.5
H76B C76 H76C 109.5
C2A O1A Cs1 164.9(2)
C2A O1A H1A1 109.5
Cs1 O1A H1A1 81.4
O1A C2A H2AC 108.2
O1A C2A H2AA 111.2
H2AC C2A H2AA 109.2
O1A C2A H2AB 110.4
H2AC C2A H2AB 109.2
H2AA C2A H2AB 108.6

loop_
_geom_bond_atom_site_label_1
_geom_bond_atom_site_label_2
_geom_bond_distance
Cs1 O3 2.9780(17)
Cs1 O1A 3.045(3)
Cs1 O2 3.0845(17)
Cs1 O1W 3.224(2)
Cs1 C58 3.342(3)
Cs1 C57 3.380(3)
Cs1 C44 3.388(3)
Cs1 C59 3.458(3)
Cs1 C43 3.481(3)
Cs1 C45 3.534(3)
Cs1 C56 3.627(2)
Cs1 O4 3.659(2)
Cs1 H1A1 3.0351
O1W H1WA 0.7999
O1W H1WB 0.7999
N1 C4 1.373(3)
N1 C1 1.379(3)
N1 H1A 0.8800
N2 C6 1.378(3)
N2 C9 1.382(3)
N2 H2B 0.8800
N3 C11 1.377(3)
N3 C14 1.378(3)
N3 H3B 0.8800
N4 C16 1.372(3)
N4 C19 1.377(3)
N4 H4A 0.8800
O1 C30 1.379(3)
O1 C33 1.427(3)
O2 C35 1.405(3)
O2 C34 1.437(3)
O3 C50 1.396(3)
O3 C63 1.442(3)
O4 C65 1.384(3)
O4 C64 1.423(3)
O5 C61 1.383(3)
O5 C74 1.445(3)
O6 C47 1.387(2)
O6 C71 1.444(3)
C1 C2 1.363(4)
C1 C20 1.524(4)
C2 C3 1.410(4)
C2 H2 0.9500
C3 C4 1.360(4)
C3 H3 0.9500
C4 C5 1.521(4)
C5 C6 1.511(4)
C5 C27 1.536(4)
C5 C21 1.544(4)
C6 C7 1.366(4)
C7 C8 1.414(4)
C7 H7 0.9500
C8 C9 1.367(4)
C8 H8 0.9500
C9 C10 1.518(4)
C10 C11 1.520(4)
C10 C22 1.545(4)
C10 C23 1.548(4)
C11 C12 1.368(4)
C12 C13 1.413(4)
C12 H12 0.9500
C13 C14 1.371(4)
C13 H13 0.9500
C14 C15 1.514(4)
C15 C16 1.516(4)
C15 C68 1.540(3)
C15 C24 1.546(4)
C16 C17 1.368(4)
C17 C18 1.414(4)
C17 H17 0.9500
C18 C19 1.367(4)
C18 H18 0.9500
C19 C20 1.510(4)
C20 C25 1.540(4)
C20 C26 1.540(4)
C21 H21A 0.9800
C21 H21B 0.9800
C21 H21C 0.9800
C22 H22A 0.9800
C22 H22B 0.9800
C22 H22C 0.9800
C23 H23A 0.9800
C23 H23B 0.9800
C23 H23C 0.9800
C24 H24A 0.9800
C24 H24B 0.9800
C24 H24C 0.9800
C25 H25A 0.9800
C25 H25B 0.9800
C25 H25C 0.9800
C26 H26A 0.9800
C26 H26B 0.9800
C26 H26C 0.9800
C27 C28 1.389(4)
C27 C32 1.399(4)
C28 C29 1.391(4)
C28 H28 0.9500
C29 C30 1.393(4)
C29 H29 0.9500
C30 C31 1.393(4)
C31 C32 1.383(4)
C31 H31 0.9500
C32 H32 0.9500
C33 C34 1.503(4)
C33 H33A 0.9900
C33 H33B 0.9900
C34 H34A 0.9900
C34 H34B 0.9900
C35 C40 1.395(4)
C35 C36 1.398(4)
C36 C37 1.386(4)
C36 C62 1.516(4)
C37 C38 1.377(4)
C37 H37 0.9500
C38 C39 1.371(4)
C38 H38 0.9500
C39 C40 1.391(4)
C39 H39 0.9500
C40 C41 1.513(4)
C41 C42 1.517(4)
C41 H41A 0.9900
C41 H41B 0.9900
C42 C43 1.395(4)
C42 C47 1.400(4)
C43 C44 1.386(4)
C43 H43 0.9500
C44 C45 1.389(4)
C44 H44 0.9500
C45 C46 1.394(4)
C45 H45 0.9500
C46 C47 1.398(4)
C46 C48 1.521(4)
C48 C49 1.525(4)
C48 H48A 0.9900
C48 H48B 0.9900
C49 C54 1.393(4)
C49 C50 1.398(4)
C50 C51 1.396(4)
C51 C52 1.386(4)
C51 C55 1.524(4)
C52 C53 1.382(4)
C52 H52 0.9500
C53 C54 1.380(4)
C53 H53 0.9500
C54 H54 0.9500
C55 C56 1.520(4)
C55 H55A 0.9900
C55 H55B 0.9900
C56 C61 1.398(4)
C56 C57 1.399(4)
C57 C58 1.390(4)
C57 H57 0.9500
C58 C59 1.391(4)
C58 H58 0.9500
C59 C60 1.391(4)
C59 H59 0.9500
C60 C61 1.401(4)
C60 C62 1.525(4)
C62 H62A 0.9900
C62 H62B 0.9900
C63 C64 1.486(4)
C63 H63A 0.9900
C63 H63B 0.9900
C64 H64A 0.9900
C64 H64B 0.9900
C65 C70 1.376(4)
C65 C66 1.386(4)
C66 C67 1.401(4)
C66 H66 0.9500
C67 C68 1.383(4)
C67 H67 0.9500
C68 C69 1.395(4)
C69 C70 1.383(4)
C69 H69 0.9500
C70 H70 0.9500
C71 C72 1.499(4)
C71 H71A 0.9900
C71 H71B 0.9900
C72 C73 1.531(5)
C72 H72A 0.9900
C72 H72B 0.9900
C73 H73A 0.9800
C73 H73B 0.9800
C73 H73C 0.9800
C74 C75 1.487(4)
C74 H74A 0.9900
C74 H74B 0.9900
C75 C76 1.522(4)
C75 H75A 0.9900
C75 H75B 0.9900
C76 H76A 0.9800
C76 H76B 0.9800
C76 H76C 0.9800
O1A C2A 1.377(4)
O1A H1A1 0.8400
C2A H2AC 0.9604
C2A H2AA 0.9599
C2A H2AB 0.9599

loop_
_geom_hbond_atom_site_label_D
_geom_hbond_atom_site_label_H
_geom_hbond_atom_site_label_A
_geom_hbond_distance_DH
_geom_hbond_distance_HA
_geom_hbond_distance_DA
_geom_hbond_angle_DHA
N1 H1A F1 0.88 1.95 2.793(3) 160.0
N2 H2B F1 0.88 1.93 2.800(3) 169.5
N3 H3B F1 0.88 1.93 2.809(3) 175.9
N4 H4A F1 0.88 1.95 2.801(3) 161.2
O1W H1WA F1 0.80 1.76 2.525(3) 160.9

loop_
_geom_torsion_atom_site_label_1
_geom_torsion_atom_site_label_2
_geom_torsion_atom_site_label_3
_geom_torsion_atom_site_label_4
_geom_torsion
O3 Cs1 O2 C35 -4.43(12)
O1A Cs1 O2 C35 -147.70(13)
O1W Cs1 O2 C35 157.27(12)
C58 Cs1 O2 C35 88.60(13)
C57 Cs1 O2 C35 68.09(13)
C44 Cs1 O2 C35 -88.85(13)
C59 Cs1 O2 C35 88.56(13)
C43 Cs1 O2 C35 -88.65(13)
C45 Cs1 O2 C35 -69.14(13)
C56 Cs1 O2 C35 48.17(13)
O4 Cs1 O2 C35 52.97(17)
O3 Cs1 O2 C34 171.92(19)
O1A Cs1 O2 C34 28.7(2)
O1W Cs1 O2 C34 -26.4(2)
C58 Cs1 O2 C34 -95.04(19)
C57 Cs1 O2 C34 -115.55(19)
C44 Cs1 O2 C34 87.51(19)
C59 Cs1 O2 C34 -95.1(2)
C43 Cs1 O2 C34 87.71(19)
C45 Cs1 O2 C34 107.22(19)
C56 Cs1 O2 C34 -135.48(19)
O4 Cs1 O2 C34 -130.67(19)
O1A Cs1 O3 C50 152.05(13)
O2 Cs1 O3 C50 4.65(13)
O1W Cs1 O3 C50 -152.93(12)
C58 Cs1 O3 C50 -86.43(13)
C57 Cs1 O3 C50 -86.96(13)
C44 Cs1 O3 C50 90.27(13)
C59 Cs1 O3 C50 -65.68(13)
C43 Cs1 O3 C50 70.22(13)
C45 Cs1 O3 C50 90.64(13)
C56 Cs1 O3 C50 -64.67(13)
O4 Cs1 O3 C50 -150.02(13)
O1A Cs1 O3 C63 -27.86(15)
O2 Cs1 O3 C63 -175.25(14)
O1W Cs1 O3 C63 27.17(15)
C58 Cs1 O3 C63 93.66(15)
C57 Cs1 O3 C63 93.14(15)
C44 Cs1 O3 C63 -89.64(15)
C59 Cs1 O3 C63 114.42(15)
C43 Cs1 O3 C63 -109.68(15)
C45 Cs1 O3 C63 -89.26(15)
C56 Cs1 O3 C63 115.43(15)
O4 Cs1 O3 C63 30.07(14)
O3 Cs1 O4 C65 -168.35(13)
O1A Cs1 O4 C65 -42.95(13)
O2 Cs1 O4 C65 119.24(12)
O1W Cs1 O4 C65 9.34(12)
C58 Cs1 O4 C65 81.54(13)
C57 Cs1 O4 C65 101.39(13)
C44 Cs1 O4 C65 -101.66(13)
C59 Cs1 O4 C65 87.00(13)
C43 Cs1 O4 C65 -109.55(13)
C45 Cs1 O4 C65 -117.27(13)
C56 Cs1 O4 C65 124.48(13)
O3 Cs1 O4 C64 -51.09(12)
O1A Cs1 O4 C64 74.31(13)
O2 Cs1 O4 C64 -123.50(12)
O1W Cs1 O4 C64 126.60(12)
C58 Cs1 O4 C64 -161.20(13)
C57 Cs1 O4 C64 -141.35(13)
C44 Cs1 O4 C64 15.60(13)
C59 Cs1 O4 C64 -155.74(13)
C43 Cs1 O4 C64 7.71(13)
C45 Cs1 O4 C64 -0.01(12)
C56 Cs1 O4 C64 -118.26(12)
C4 N1 C1 C2 1.3(3)
C4 N1 C1 C20 -173.5(2)
N1 C1 C2 C3 -1.9(3)
C20 C1 C2 C3 172.3(3)
C1 C2 C3 C4 1.8(3)
C2 C3 C4 N1 -1.0(3)
C2 C3 C4 C5 176.2(3)
C1 N1 C4 C3 -0.2(3)
C1 N1 C4 C5 -177.7(2)
C3 C4 C5 C6 -101.2(3)
N1 C4 C5 C6 75.5(3)
C3 C4 C5 C27 134.1(3)
N1 C4 C5 C27 -49.1(3)
C3 C4 C5 C21 17.4(4)
N1 C4 C5 C21 -165.8(3)
C9 N2 C6 C7 0.3(3)
C9 N2 C6 C5 178.2(2)
C4 C5 C6 C7 107.0(3)
C27 C5 C6 C7 -128.5(3)
C21 C5 C6 C7 -11.8(4)
C4 C5 C6 N2 -70.3(3)
C27 C5 C6 N2 54.2(3)
C21 C5 C6 N2 170.9(2)
N2 C6 C7 C8 -0.1(3)
C5 C6 C7 C8 -177.7(3)
C6 C7 C8 C9 -0.1(3)
C7 C8 C9 N2 0.3(3)
C7 C8 C9 C10 -169.3(3)
C6 N2 C9 C8 -0.4(3)
C6 N2 C9 C10 170.2(2)
C8 C9 C10 C11 -125.8(3)
N2 C9 C10 C11 66.1(3)
C8 C9 C10 C22 -5.3(4)
N2 C9 C10 C22 -173.5(2)
C8 C9 C10 C23 112.0(3)
N2 C9 C10 C23 -56.2(3)
C14 N3 C11 C12 0.4(3)
C14 N3 C11 C10 -172.2(2)
C9 C10 C11 C12 130.1(3)
C22 C10 C11 C12 9.8(4)
C23 C10 C11 C12 -107.3(3)
C9 C10 C11 N3 -59.1(3)
C22 C10 C11 N3 -179.5(2)
C23 C10 C11 N3 63.5(3)
N3 C11 C12 C13 -0.4(3)
C10 C11 C12 C13 171.5(3)
C11 C12 C13 C14 0.3(3)
C12 C13 C14 N3 -0.1(3)
C12 C13 C14 C15 179.5(3)
C11 N3 C14 C13 -0.2(3)
C11 N3 C14 C15 -179.8(2)
C13 C14 C15 C16 -114.0(3)
N3 C14 C15 C16 65.5(3)
C13 C14 C15 C68 123.4(3)
N3 C14 C15 C68 -57.1(3)
C13 C14 C15 C24 4.4(4)
N3 C14 C15 C24 -176.1(2)
C19 N4 C16 C17 1.0(3)
C19 N4 C16 C15 -178.3(2)
C14 C15 C16 C17 103.6(3)
C68 C15 C16 C17 -133.1(3)
C24 C15 C16 C17 -15.2(4)
C14 C15 C16 N4 -77.4(3)
C68 C15 C16 N4 45.9(3)
C24 C15 C16 N4 163.8(2)
N4 C16 C17 C18 -0.7(3)
C15 C16 C17 C18 178.4(3)
C16 C17 C18 C19 0.2(3)
C17 C18 C19 N4 0.3(3)
C17 C18 C19 C20 -175.2(3)
C16 N4 C19 C18 -0.8(3)
C16 N4 C19 C20 175.2(2)
C18 C19 C20 C1 -115.1(3)
N4 C19 C20 C1 70.0(3)
C18 C19 C20 C25 4.9(4)
N4 C19 C20 C25 -170.1(2)
C18 C19 C20 C26 123.1(3)
N4 C19 C20 C26 -51.8(3)
C2 C1 C20 C19 114.7(3)
N1 C1 C20 C19 -71.8(3)
C2 C1 C20 C25 -5.0(4)
N1 C1 C20 C25 168.4(2)
C2 C1 C20 C26 -123.1(3)
N1 C1 C20 C26 50.3(3)
C6 C5 C27 C28 29.4(3)
C4 C5 C27 C28 152.5(2)
C21 C5 C27 C28 -89.0(3)
C6 C5 C27 C32 -156.9(2)
C4 C5 C27 C32 -33.7(3)
C21 C5 C27 C32 84.8(3)
C32 C27 C28 C29 1.6(4)
C5 C27 C28 C29 175.6(2)
C27 C28 C29 C30 -0.8(4)
C33 O1 C30 C29 1.9(4)
C33 O1 C30 C31 -178.4(2)
C28 C29 C30 O1 179.2(2)
C28 C29 C30 C31 -0.6(4)
O1 C30 C31 C32 -178.7(2)
C29 C30 C31 C32 1.0(4)
C30 C31 C32 C27 -0.2(4)
C28 C27 C32 C31 -1.0(4)
C5 C27 C32 C31 -175.0(2)
C30 O1 C33 C34 -179.0(2)
C35 O2 C34 C33 -170.57(17)
Cs1 O2 C34 C33 12.9(3)
O1 C33 C34 O2 77.3(3)
C34 O2 C35 C40 -87.4(2)
Cs1 O2 C35 C40 89.7(2)
C34 O2 C35 C36 92.6(2)
Cs1 O2 C35 C36 -90.3(2)
C40 C35 C36 C37 2.9(4)
O2 C35 C36 C37 -177.2(2)
C40 C35 C36 C62 -175.2(2)
O2 C35 C36 C62 4.8(3)
C35 C36 C37 C38 -1.1(4)
C62 C36 C37 C38 176.9(3)
C36 C37 C38 C39 -0.3(5)
C37 C38 C39 C40 0.2(5)
C38 C39 C40 C35 1.4(4)
C38 C39 C40 C41 -178.1(3)
C36 C35 C40 C39 -3.0(4)
O2 C35 C40 C39 177.0(2)
C36 C35 C40 C41 176.5(2)
O2 C35 C40 C41 -3.5(3)
C39 C40 C41 C42 111.1(3)
C35 C40 C41 C42 -68.4(3)
C40 C41 C42 C43 123.4(3)
C40 C41 C42 C47 -57.0(3)
C40 C41 C42 Cs1 46.6(3)
O3 Cs1 C42 C43 119.34(18)
O1A Cs1 C42 C43 10.83(19)
O2 Cs1 C42 C43 -109.84(18)
O1W Cs1 C42 C43 -32.0(2)
C58 Cs1 C42 C43 -149.25(17)
C57 Cs1 C42 C43 177.30(17)
C44 Cs1 C42 C43 32.28(17)
C59 Cs1 C42 C43 -135.74(17)
C45 Cs1 C42 C43 65.97(18)
C56 Cs1 C42 C43 173.84(17)
O4 Cs1 C42 C43 97.36(18)
O3 Cs1 C42 C47 -1.75(15)
O1A Cs1 C42 C47 -110.27(16)
O2 Cs1 C42 C47 129.06(16)
O1W Cs1 C42 C47 -153.07(12)
C58 Cs1 C42 C47 89.66(18)
C57 Cs1 C42 C47 56.20(18)
C44 Cs1 C42 C47 -88.81(18)
C59 Cs1 C42 C47 103.16(16)
C43 Cs1 C42 C47 -121.1(3)
C45 Cs1 C42 C47 -55.12(16)
C56 Cs1 C42 C47 52.74(16)
O4 Cs1 C42 C47 -23.73(18)
O3 Cs1 C42 C41 -125.48(17)
O1A Cs1 C42 C41 126.01(18)
O2 Cs1 C42 C41 5.34(15)
O1W Cs1 C42 C41 83.20(17)
C58 Cs1 C42 C41 -34.1(2)
C57 Cs1 C42 C41 -67.53(19)
C44 Cs1 C42 C41 147.5(2)
C59 Cs1 C42 C41 -20.57(19)
C43 Cs1 C42 C41 115.2(3)
C45 Cs1 C42 C41 -178.9(2)
C56 Cs1 C42 C41 -70.99(18)
O4 Cs1 C42 C41 -147.46(15)
C47 C42 C43 C44 2.2(4)
C41 C42 C43 C44 -178.1(2)
Cs1 C42 C43 C44 -72.8(2)
C47 C42 C43 Cs1 75.1(2)
C41 C42 C43 Cs1 -105.3(2)
O3 Cs1 C43 C44 60.11(17)
O1A Cs1 C43 C44 -47.54(18)
O2 Cs1 C43 C44 -179.49(19)
O1W Cs1 C43 C44 -82.19(18)
C58 Cs1 C43 C44 174.15(17)
C57 Cs1 C43 C44 117.1(2)
C59 Cs1 C43 C44 177.15(16)
C45 Cs1 C43 C44 31.21(16)
C56 Cs1 C43 C44 113.90(17)
O4 Cs1 C43 C44 19.2(2)
O3 Cs1 C43 C42 -61.55(18)
O1A Cs1 C43 C42 -169.20(19)
O2 Cs1 C43 C42 58.85(16)
O1W Cs1 C43 C42 156.15(15)
C58 Cs1 C43 C42 52.5(3)
C57 Cs1 C43 C42 -4.6(3)
C44 Cs1 C43 C42 -121.7(3)
C59 Cs1 C43 C42 55.5(2)
C45 Cs1 C43 C42 -90.45(19)
C56 Cs1 C43 C42 -7.8(2)
O4 Cs1 C43 C42 -102.50(17)
C42 C43 C44 C45 3.4(4)
Cs1 C43 C44 C45 -78.8(2)
C42 C43 C44 Cs1 82.2(2)
O3 Cs1 C44 C43 -120.61(17)
O1A Cs1 C44 C43 126.7(2)
O2 Cs1 C44 C43 0.47(17)
O1W Cs1 C44 C43 109.00(17)
C58 Cs1 C44 C43 -47.4(13)
C57 Cs1 C44 C43 -114.5(2)
C59 Cs1 C44 C43 -4.9(3)
C45 Cs1 C44 C43 -121.5(3)
C56 Cs1 C44 C43 -88.77(19)
O4 Cs1 C44 C43 -164.92(16)
O3 Cs1 C44 C45 0.85(17)
O1A Cs1 C44 C45 -111.88(19)
O2 Cs1 C44 C45 121.93(17)
O1W Cs1 C44 C45 -129.54(16)
C58 Cs1 C44 C45 74.1(13)
C57 Cs1 C44 C45 7.0(3)
C59 Cs1 C44 C45 116.5(2)
C43 Cs1 C44 C45 121.5(3)
C56 Cs1 C44 C45 32.7(2)
O4 Cs1 C44 C45 -43.46(18)
C43 C44 C45 C46 -3.8(4)
Cs1 C44 C45 C46 -81.4(2)
C43 C44 C45 Cs1 77.6(2)
O3 Cs1 C45 C44 -179.04(19)
O1A Cs1 C45 C44 60.42(18)
O2 Cs1 C45 C44 -59.56(17)
O1W Cs1 C45 C44 61.55(18)
C58 Cs1 C45 C44 -171.90(18)
C57 Cs1 C45 C44 -176.03(16)
C59 Cs1 C45 C44 -113.6(2)
C43 Cs1 C45 C44 -31.51(16)
C56 Cs1 C45 C44 -155.66(17)
O4 Cs1 C45 C44 139.50(17)
O3 Cs1 C45 C46 -57.04(16)
O1A Cs1 C45 C46 -177.58(19)
O2 Cs1 C45 C46 62.44(17)
O1W Cs1 C45 C46 -176.45(14)
C58 Cs1 C45 C46 -49.9(3)
C57 Cs1 C45 C46 -54.0(2)
C44 Cs1 C45 C46 122.0(3)
C59 Cs1 C45 C46 8.4(3)
C43 Cs1 C45 C46 90.49(19)
C56 Cs1 C45 C46 -33.66(19)
O4 Cs1 C45 C46 -98.50(17)
C44 C45 C46 C47 -1.5(4)
Cs1 C45 C46 C47 -72.1(2)
C44 C45 C46 C48 177.6(2)
Cs1 C45 C46 C48 106.9(2)
C44 C45 C46 Cs1 70.7(2)
O3 Cs1 C46 C45 111.04(18)
O1A Cs1 C46 C45 2.35(18)
O2 Cs1 C46 C45 -119.27(17)
O1W Cs1 C46 C45 5.3(2)
C58 Cs1 C46 C45 151.50(17)
C57 Cs1 C46 C45 137.23(17)
C44 Cs1 C46 C45 -32.18(17)
C59 Cs1 C46 C45 -175.08(16)
C43 Cs1 C46 C45 -66.28(18)
C56 Cs1 C46 C45 149.94(17)
O4 Cs1 C46 C45 82.84(17)
O3 Cs1 C46 C47 -126.72(16)
O1A Cs1 C46 C47 124.59(16)
O2 Cs1 C46 C47 2.96(15)
O1W Cs1 C46 C47 127.56(13)
C58 Cs1 C46 C47 -86.27(18)
C57 Cs1 C46 C47 -100.53(16)
C44 Cs1 C46 C47 90.06(18)
C59 Cs1 C46 C47 -52.85(18)
C43 Cs1 C46 C47 55.95(15)
C45 Cs1 C46 C47 122.2(3)
C56 Cs1 C46 C47 -87.82(15)
O4 Cs1 C46 C47 -154.93(15)
O3 Cs1 C46 C48 -3.44(16)
O1A Cs1 C46 C48 -112.13(19)
O2 Cs1 C46 C48 126.24(18)
O1W Cs1 C46 C48 -109.16(17)
C58 Cs1 C46 C48 37.0(2)
C57 Cs1 C46 C48 22.7(2)
C44 Cs1 C46 C48 -146.7(2)
C59 Cs1 C46 C48 70.4(2)
C43 Cs1 C46 C48 179.2(2)
C45 Cs1 C46 C48 -114.5(3)
C56 Cs1 C46 C48 35.46(19)
O4 Cs1 C46 C48 -31.65(18)
C71 O6 C47 C46 87.3(3)
C71 O6 C47 C42 -93.3(2)
C45 C46 C47 O6 -173.2(2)
C48 C46 C47 O6 7.8(3)
Cs1 C46 C47 O6 125.42(18)
C45 C46 C47 C42 7.3(4)
C48 C46 C47 C42 -171.7(2)
Cs1 C46 C47 C42 -54.0(2)
C43 C42 C47 O6 172.8(2)
C41 C42 C47 O6 -6.8(3)
Cs1 C42 C47 O6 -124.36(18)
C43 C42 C47 C46 -7.7(4)
C41 C42 C47 C46 172.6(2)
Cs1 C42 C47 C46 55.1(2)
C45 C46 C48 C49 -124.3(3)
C47 C46 C48 C49 54.7(3)
Cs1 C46 C48 C49 -47.0(3)
C46 C48 C49 C54 -113.2(3)
C46 C48 C49 C50 64.0(3)
C63 O3 C50 C51 -96.2(2)
Cs1 O3 C50 C51 83.9(2)
C63 O3 C50 C49 84.6(2)
Cs1 O3 C50 C49 -95.3(2)
C63 O3 C50 Cs1 179.91(19)
C54 C49 C50 O3 -178.1(2)
C48 C49 C50 O3 4.7(3)
C54 C49 C50 C51 2.8(4)
C48 C49 C50 C51 -174.4(2)
C54 C49 C50 Cs1 135.4(2)
C48 C49 C50 Cs1 -41.8(3)
O1A Cs1 C50 O3 -32.52(15)
O2 Cs1 C50 O3 -175.91(11)
O1W Cs1 C50 O3 37.12(16)
C58 Cs1 C50 O3 94.28(13)
C57 Cs1 C50 O3 86.09(13)
C44 Cs1 C50 O3 -88.54(13)
C59 Cs1 C50 O3 117.37(13)
C43 Cs1 C50 O3 -111.20(13)
C45 Cs1 C50 O3 -80.48(13)
C56 Cs1 C50 O3 103.32(14)
O4 Cs1 C50 O3 24.64(11)
O3 Cs1 C50 C51 -113.5(2)
O1A Cs1 C50 C51 -146.05(16)
O2 Cs1 C50 C51 70.57(16)
O1W Cs1 C50 C51 -76.41(18)
C58 Cs1 C50 C51 -19.24(17)
C57 Cs1 C50 C51 -27.44(16)
C44 Cs1 C50 C51 157.93(17)
C59 Cs1 C50 C51 3.84(17)
C43 Cs1 C50 C51 135.27(17)
C45 Cs1 C50 C51 166.00(18)
C56 Cs1 C50 C51 -10.20(15)
O4 Cs1 C50 C51 -88.89(16)
O3 Cs1 C50 C49 106.9(2)
O1A Cs1 C50 C49 74.41(19)
O2 Cs1 C50 C49 -68.97(18)
O1W Cs1 C50 C49 144.05(15)
C58 Cs1 C50 C49 -158.78(18)
C57 Cs1 C50 C49 -166.98(19)
C44 Cs1 C50 C49 18.39(18)
C59 Cs1 C50 C49 -135.70(18)
C43 Cs1 C50 C49 -4.27(18)
C45 Cs1 C50 C49 26.46(17)
C56 Cs1 C50 C49 -149.7(2)
O4 Cs1 C50 C49 131.57(19)
O3 C50 C51 C52 179.6(2)
C49 C50 C51 C52 -1.3(4)
Cs1 C50 C51 C52 -137.1(2)
O3 C50 C51 C55 0.6(3)
C49 C50 C51 C55 179.7(2)
Cs1 C50 C51 C55 44.0(3)
C50 C51 C52 C53 -1.3(4)
C55 C51 C52 C53 177.7(2)
C51 C52 C53 C54 2.3(4)
C52 C53 C54 C49 -0.7(4)
C50 C49 C54 C53 -1.8(4)
C48 C49 C54 C53 175.5(2)
C52 C51 C55 C56 109.0(3)
C50 C51 C55 C56 -72.0(3)
C51 C55 C56 C61 -51.7(3)
C51 C55 C56 C57 128.6(3)
C51 C55 C56 Cs1 50.8(3)
O3 Cs1 C56 C61 125.62(16)
O1A Cs1 C56 C61 -157.25(16)
O2 Cs1 C56 C61 -0.93(15)
O1W Cs1 C56 C61 -109.82(15)
C58 Cs1 C56 C61 -89.18(18)
C57 Cs1 C56 C61 -121.1(2)
C44 Cs1 C56 C61 87.31(18)
C59 Cs1 C56 C61 -55.73(15)
C43 Cs1 C56 C61 55.38(18)
C45 Cs1 C56 C61 100.98(16)
O4 Cs1 C56 C61 -178.91(16)
O3 Cs1 C56 C57 -113.31(17)
O1A Cs1 C56 C57 -36.2(2)
O2 Cs1 C56 C57 120.15(16)
O1W Cs1 C56 C57 11.25(17)
C58 Cs1 C56 C57 31.89(16)
C44 Cs1 C56 C57 -151.62(17)
C59 Cs1 C56 C57 65.35(17)
C43 Cs1 C56 C57 176.45(16)
C45 Cs1 C56 C57 -137.94(16)
O4 Cs1 C56 C57 -57.84(16)
O3 Cs1 C56 C55 1.80(15)
O1A Cs1 C56 C55 78.9(2)
O2 Cs1 C56 C55 -124.75(17)
O1W Cs1 C56 C55 126.35(17)
C58 Cs1 C56 C55 147.0(2)
C57 Cs1 C56 C55 115.1(3)
C44 Cs1 C56 C55 -36.5(2)
C59 Cs1 C56 C55 -179.5(2)
C43 Cs1 C56 C55 -68.4(2)
C45 Cs1 C56 C55 -22.84(19)
O4 Cs1 C56 C55 57.27(16)
C61 C56 C57 C58 2.4(4)
C55 C56 C57 C58 -177.9(2)
Cs1 C56 C57 C58 -73.4(2)
C61 C56 C57 Cs1 75.8(2)
C55 C56 C57 Cs1 -104.5(2)
O3 Cs1 C57 C58 178.70(18)
O1A Cs1 C57 C58 -82.60(19)
O2 Cs1 C57 C58 60.00(17)
O1W Cs1 C57 C58 -47.20(17)
C44 Cs1 C57 C58 172.14(17)
C59 Cs1 C57 C58 30.97(16)
C43 Cs1 C57 C58 115.9(2)
C45 Cs1 C57 C58 175.82(16)
C56 Cs1 C57 C58 122.1(3)
O4 Cs1 C57 C58 -126.94(18)
O3 Cs1 C57 C56 56.62(15)
O1A Cs1 C57 C56 155.33(16)
O2 Cs1 C57 C56 -62.08(17)
O1W Cs1 C57 C56 -169.27(16)
C58 Cs1 C57 C56 -122.1(3)
C44 Cs1 C57 C56 50.1(3)
C59 Cs1 C57 C56 -91.10(19)
C43 Cs1 C57 C56 -6.1(3)
C45 Cs1 C57 C56 53.7(2)
O4 Cs1 C57 C56 110.99(17)
C56 C57 C58 C59 4.5(4)
Cs1 C57 C58 C59 -75.6(2)
C56 C57 C58 Cs1 80.1(2)
O3 Cs1 C58 C57 -1.21(17)
O1A Cs1 C58 C57 111.89(18)
O2 Cs1 C58 C57 -122.06(17)
O1W Cs1 C58 C57 128.83(18)
C44 Cs1 C58 C57 -74.3(13)
C59 Cs1 C58 C57 -122.0(3)
C43 Cs1 C58 C57 -116.3(2)
C45 Cs1 C58 C57 -7.6(3)
C56 Cs1 C58 C57 -30.24(15)
O4 Cs1 C58 C57 44.31(16)
O3 Cs1 C58 C59 120.77(17)
O1A Cs1 C58 C59 -126.13(18)
O2 Cs1 C58 C59 -0.08(17)
O1W Cs1 C58 C59 -109.19(17)
C57 Cs1 C58 C59 122.0(3)
C44 Cs1 C58 C59 47.7(13)
C43 Cs1 C58 C59 5.7(3)
C45 Cs1 C58 C59 114.4(2)
C56 Cs1 C58 C59 91.74(19)
O4 Cs1 C58 C59 166.29(18)
C57 C58 C59 C60 -4.5(4)
Cs1 C58 C59 C60 -78.3(2)
C57 C58 C59 Cs1 73.8(2)
O3 Cs1 C59 C60 60.67(16)
O1A Cs1 C59 C60 -168.70(16)
O2 Cs1 C59 C60 -57.00(15)
O1W Cs1 C59 C60 -172.26(16)
C58 Cs1 C59 C60 123.1(3)
C57 Cs1 C59 C60 91.67(18)
C44 Cs1 C59 C60 -51.1(2)
C43 Cs1 C59 C60 -53.66(19)
C45 Cs1 C59 C60 3.8(3)
C56 Cs1 C59 C60 59.49(16)
O4 Cs1 C59 C60 109.99(16)
O3 Cs1 C59 C58 -62.42(17)
O1A Cs1 C59 C58 68.2(2)
O2 Cs1 C59 C58 179.91(18)
O1W Cs1 C59 C58 64.65(17)
C57 Cs1 C59 C58 -31.42(16)
C44 Cs1 C59 C58 -174.18(17)
C43 Cs1 C59 C58 -176.75(16)
C45 Cs1 C59 C58 -119.3(2)
C56 Cs1 C59 C58 -63.60(17)
O4 Cs1 C59 C58 -13.11(17)
C58 C59 C60 C61 -2.3(4)
Cs1 C59 C60 C61 -72.3(2)
C58 C59 C60 C62 177.9(2)
Cs1 C59 C60 C62 108.0(2)
C58 C59 C60 Cs1 69.9(2)
O3 Cs1 C60 C59 -122.29(16)
O1A Cs1 C60 C59 18.3(2)
O2 Cs1 C60 C59 111.88(17)
O1W Cs1 C60 C59 7.74(16)
C58 Cs1 C60 C59 -31.48(16)
C57 Cs1 C60 C59 -65.45(17)
C44 Cs1 C60 C59 150.10(16)
C43 Cs1 C60 C59 137.33(16)
C45 Cs1 C60 C59 -177.79(15)
C56 Cs1 C60 C59 -97.45(18)
O4 Cs1 C60 C59 -73.26(16)
O3 Cs1 C60 C61 -0.07(15)
O1A Cs1 C60 C61 140.57(18)
O2 Cs1 C60 C61 -125.89(16)
O1W Cs1 C60 C61 129.96(15)
C58 Cs1 C60 C61 90.75(17)
C57 Cs1 C60 C61 56.78(15)
C44 Cs1 C60 C61 -87.67(17)
C59 Cs1 C60 C61 122.2(2)
C43 Cs1 C60 C61 -100.44(16)
C45 Cs1 C60 C61 -55.57(18)
C56 Cs1 C60 C61 24.78(14)
O4 Cs1 C60 C61 48.96(15)
O3 Cs1 C60 C62 122.47(19)
O1A Cs1 C60 C62 -96.9(2)
O2 Cs1 C60 C62 -3.36(17)
O1W Cs1 C60 C62 -107.50(19)
C58 Cs1 C60 C62 -146.7(2)
C57 Cs1 C60 C62 179.3(2)
C44 Cs1 C60 C62 34.9(2)
C59 Cs1 C60 C62 -115.2(3)
C43 Cs1 C60 C62 22.1(2)
C45 Cs1 C60 C62 67.0(2)
C56 Cs1 C60 C62 147.3(2)
O4 Cs1 C60 C62 171.50(18)
C74 O5 C61 C56 -86.7(3)
C74 O5 C61 C60 92.3(2)
C74 O5 C61 Cs1 -175.24(17)
C57 C56 C61 O5 169.4(2)
C55 C56 C61 O5 -10.3(3)
Cs1 C56 C61 O5 -125.99(18)
C57 C56 C61 C60 -9.6(4)
C55 C56 C61 C60 170.7(2)
Cs1 C56 C61 C60 55.1(2)
C57 C56 C61 Cs1 -64.6(2)
C55 C56 C61 Cs1 115.7(2)
C59 C60 C61 O5 -169.4(2)
C62 C60 C61 O5 10.3(3)
Cs1 C60 C61 O5 127.36(18)
C59 C60 C61 C56 9.5(4)
C62 C60 C61 C56 -170.7(2)
Cs1 C60 C61 C56 -53.7(2)
C59 C60 C61 Cs1 63.2(2)
C62 C60 C61 Cs1 -117.0(2)
O3 Cs1 C61 O5 65.78(17)
O1A Cs1 C61 O5 160.2(2)
O2 Cs1 C61 O5 -68.60(17)
O1W Cs1 C61 O5 -169.53(16)
C58 Cs1 C61 O5 180.0(2)
C57 Cs1 C61 O5 144.8(2)
C44 Cs1 C61 O5 -1.1(2)
C59 Cs1 C61 O5 -145.4(2)
C43 Cs1 C61 O5 -23.7(2)
C45 Cs1 C61 O5 22.1(2)
C56 Cs1 C61 O5 112.4(3)
O4 Cs1 C61 O5 113.39(18)
O3 Cs1 C61 C56 -46.60(15)
O1A Cs1 C61 C56 47.8(3)
O2 Cs1 C61 C56 179.01(16)
O1W Cs1 C61 C56 78.09(16)
C58 Cs1 C61 C56 67.57(16)
C57 Cs1 C61 C56 32.39(15)
C44 Cs1 C61 C56 -113.46(16)
C59 Cs1 C61 C56 102.19(18)
C43 Cs1 C61 C56 -136.07(15)
C45 Cs1 C61 C56 -90.29(16)
O4 Cs1 C61 C56 1.00(15)
O3 Cs1 C61 C60 179.93(16)
O1A Cs1 C61 C60 -85.6(3)
O2 Cs1 C61 C60 45.54(14)
O1W Cs1 C61 C60 -55.38(16)
C58 Cs1 C61 C60 -65.90(16)
C57 Cs1 C61 C60 -101.08(18)
C44 Cs1 C61 C60 113.07(16)
C59 Cs1 C61 C60 -31.28(15)
C43 Cs1 C61 C60 90.46(16)
C45 Cs1 C61 C60 136.24(15)
C56 Cs1 C61 C60 -133.5(2)
O4 Cs1 C61 C60 -132.47(15)
C37 C36 C62 C60 -109.7(3)
C35 C36 C62 C60 68.3(3)
C59 C60 C62 C36 -129.3(3)
C61 C60 C62 C36 51.0(3)
Cs1 C60 C62 C36 -49.4(3)
C50 O3 C63 C64 176.04(19)
Cs1 O3 C63 C64 -4.0(3)
C65 O4 C64 C63 -170.26(19)
Cs1 O4 C64 C63 80.23(19)
C65 O4 C64 Cs1 109.51(15)
O3 C63 C64 O4 -68.3(3)
O3 C63 C64 Cs1 2.55(17)
O3 Cs1 C64 O4 108.72(14)
O1A Cs1 C64 O4 -100.91(12)
O2 Cs1 C64 O4 114.44(12)
O1W Cs1 C64 O4 -52.09(11)
C58 Cs1 C64 O4 17.91(12)
C57 Cs1 C64 O4 32.71(11)
C44 Cs1 C64 O4 -165.29(12)
C59 Cs1 C64 O4 26.83(14)
C43 Cs1 C64 O4 -173.87(10)
C45 Cs1 C64 O4 179.99(13)
C56 Cs1 C64 O4 55.73(11)
O3 Cs1 C64 C63 -1.88(12)
O1A Cs1 C64 C63 148.49(17)
O2 Cs1 C64 C63 3.8(2)
O1W Cs1 C64 C63 -162.68(15)
C58 Cs1 C64 C63 -92.69(16)
C57 Cs1 C64 C63 -77.89(16)
C44 Cs1 C64 C63 84.11(16)
C59 Cs1 C64 C63 -83.77(16)
C43 Cs1 C64 C63 75.53(16)
C45 Cs1 C64 C63 69.39(16)
C56 Cs1 C64 C63 -54.87(16)
O4 Cs1 C64 C63 -110.6(2)
C64 O4 C65 C70 151.4(2)
Cs1 O4 C65 C70 -114.0(2)
C64 O4 C65 C66 -30.2(3)
Cs1 O4 C65 C66 64.4(3)
C70 C65 C66 C67 1.0(4)
O4 C65 C66 C67 -177.3(2)
C65 C66 C67 C68 -0.1(4)
C66 C67 C68 C69 -1.0(4)
C66 C67 C68 C15 -177.3(2)
C14 C15 C68 C67 -25.5(2)
C16 C15 C68 C67 -147.6(2)
C24 C15 C68 C67 94.2(2)
C14 C15 C68 C69 158.4(2)
C16 C15 C68 C69 36.2(2)
C24 C15 C68 C69 -82.0(2)
C67 C68 C69 C70 1.4(4)
C15 C68 C69 C70 177.7(2)
O4 C65 C70 C69 177.7(2)
C66 C65 C70 C69 -0.7(4)
C68 C69 C70 C65 -0.5(4)
C47 O6 C71 C72 -177.8(2)
O6 C71 C72 C73 -173.8(3)
C61 O5 C74 C75 -177.4(2)
O5 C74 C75 C76 -172.9(2)
O3 Cs1 O1A C2A -45.0(10)
O2 Cs1 O1A C2A 102.2(10)
O1W Cs1 O1A C2A -169.7(11)
C58 Cs1 O1A C2A -149.2(10)
C57 Cs1 O1A C2A -122.0(10)
C44 Cs1 O1A C2A 31.2(10)
C59 Cs1 O1A C2A -174.2(10)
C43 Cs1 O1A C2A 50.0(10)
C45 Cs1 O1A C2A 9.2(10)
C56 Cs1 O1A C2A -105.9(10)
O4 Cs1 O1A C2A -85.8(10)
